data_4337468
loop_
_publ_author_name
'Majumdar, Amit'
'Apfel, Ulf-Peter'
'Jiang, Yunbo'
'Mo\"enne-Loccoz, Pierre'
'Lippard, Stephen J.'

_publ_section_title
;
 Versatile reactivity of a solvent-coordinated diiron(II) compound:
 synthesis and dioxygen reactivity of a mixed-valent Fe(II)Fe(III)
 species.
;
_journal_issue 1
_journal_name_full 'Inorganic chemistry'
_journal_page_first 167
_journal_page_last 181
_journal_paper_doi 10.1021/ic4019585
_journal_volume 53
_journal_year 2014
_chemical_formula_moiety 'C43 H50 Fe O N10, 2(B F4), 4(C2 H3 N)'
_chemical_formula_sum 'C51 H62 B2 F8 Fe N14 O'
_chemical_formula_weight 1116.62
_chemical_name_systematic
; 
 ? 
;
_space_group_IT_number 60
_symmetry_cell_setting orthorhombic
_symmetry_space_group_name_Hall '-P 2n 2ab'
_symmetry_space_group_name_H-M 'P b c n'
_atom_sites_solution_hydrogens geom
_atom_sites_solution_primary direct
_atom_sites_solution_secondary difmap
_audit_creation_method SHELXL-97
_cell_angle_alpha 90.00
_cell_angle_beta 90.00
_cell_angle_gamma 90.00
_cell_formula_units_Z 4
_cell_length_a 23.9781(16)
_cell_length_b 11.5551(8)
_cell_length_c 19.5801(13)
_cell_measurement_reflns_used 19357
_cell_measurement_temperature 100(2)
_cell_measurement_theta_max 25.61
_cell_measurement_theta_min 2.21
_cell_volume 5425.0(6)
_computing_cell_refinement 'SAINT 7.46A (Bruker-Axs,2009)'
_computing_data_collection 'APEX2 v2009.3.0 (Bruker-Axs,2009)'
_computing_data_reduction 'SAINT 7.46A (Bruker-Axs,2009)'
_computing_molecular_graphics 'Bruker SHELXTL'
_computing_publication_material 'Bruker SHELXTL'
_computing_structure_refinement 'SHELXL-97 (Sheldrick, 2008)'
_computing_structure_solution 'SHELXS-97 (Sheldrick, 2008)'
_diffrn_ambient_temperature 100(2)
_diffrn_measured_fraction_theta_full 1.000
_diffrn_measured_fraction_theta_max 1.000
_diffrn_measurement_device_type 'CCD area detector'
_diffrn_measurement_method 'phi and omega scan'
_diffrn_radiation_monochromator graphite
_diffrn_radiation_source 'fine-focus sealed tube'
_diffrn_radiation_type MoK\a
_diffrn_radiation_wavelength 0.71073
_diffrn_reflns_av_R_equivalents 0.0422
_diffrn_reflns_av_sigmaI/netI 0.0159
_diffrn_reflns_limit_h_max 29
_diffrn_reflns_limit_h_min -29
_diffrn_reflns_limit_k_max 14
_diffrn_reflns_limit_k_min -14
_diffrn_reflns_limit_l_max 23
_diffrn_reflns_limit_l_min -23
_diffrn_reflns_number 84107
_diffrn_reflns_theta_full 25.71
_diffrn_reflns_theta_max 25.71
_diffrn_reflns_theta_min 1.70
_exptl_absorpt_coefficient_mu 0.357
_exptl_absorpt_correction_T_max 0.9858
_exptl_absorpt_correction_T_min 0.9385
_exptl_absorpt_correction_type multi-scan
_exptl_absorpt_process_details 'SADABS (Sheldrick, 2009)'
_exptl_crystal_colour colorless
_exptl_crystal_density_diffrn 1.367
_exptl_crystal_density_method 'not measured'
_exptl_crystal_description block
_exptl_crystal_F_000 2328
_exptl_crystal_size_max 0.18
_exptl_crystal_size_mid 0.14
_exptl_crystal_size_min 0.04
_refine_diff_density_max 1.467
_refine_diff_density_min -0.951
_refine_diff_density_rms 0.073
_refine_ls_extinction_method none
_refine_ls_goodness_of_fit_ref 1.057
_refine_ls_hydrogen_treatment constr
_refine_ls_matrix_type full
_refine_ls_number_parameters 360
_refine_ls_number_reflns 5165
_refine_ls_number_restraints 3
_refine_ls_restrained_S_all 1.058
_refine_ls_R_factor_all 0.0776
_refine_ls_R_factor_gt 0.0652
_refine_ls_shift/su_max 0.002
_refine_ls_shift/su_mean 0.000
_refine_ls_structure_factor_coef Fsqd
_refine_ls_weighting_details 'calc w=1/[\s^2^(Fo^2^)+(0.0726P)^2^+12.9195P] where P=(Fo^2^+2Fc^2^)/3'
_refine_ls_weighting_scheme calc
_refine_ls_wR_factor_gt 0.1622
_refine_ls_wR_factor_ref 0.1737
_reflns_number_gt 4276
_reflns_number_total 5165
_reflns_threshold_expression >2sigma(I)
_cod_data_source_file ic4019585_si_002.cif
_cod_data_source_block 17
_cod_original_sg_symbol_H-M Pbcn
_cod_database_code 4337468

loop_
_symmetry_equiv_pos_as_xyz
'x, y, z'
'x+1/2, -y+1/2, -z'
'-x, y, -z+1/2'
'-x+1/2, -y+1/2, z+1/2'
'-x, -y, -z'
'-x-1/2, y-1/2, z'
'x, -y, z-1/2'
'x-1/2, y-1/2, -z-1/2'

loop_
_atom_site_label
_atom_site_type_symbol
_atom_site_fract_x
_atom_site_fract_y
_atom_site_fract_z
_atom_site_U_iso_or_equiv
_atom_site_adp_type
_atom_site_occupancy
_atom_site_symmetry_multiplicity
_atom_site_calc_flag
_atom_site_refinement_flags
_atom_site_disorder_assembly
_atom_site_disorder_group
C1 C 0.41158(13) 0.3496(3) 0.80115(14) 0.0272(6) Uani 1 1 d . . .
C2 C 0.44222(14) 0.2486(3) 0.81167(15) 0.0317(7) Uani 1 1 d . . .
H2 H 0.4814 0.2467 0.8049 0.038 Uiso 1 1 calc R . .
C3 C 0.41324(17) 0.1514(3) 0.83230(18) 0.0414(8) Uani 1 1 d . . .
H3 H 0.4329 0.0810 0.8393 0.050 Uiso 1 1 calc R . .
C4 C 0.35527(17) 0.1542(3) 0.8432(2) 0.0469(9) Uani 1 1 d . . .
H4 H 0.3368 0.0854 0.8571 0.056 Uiso 1 1 calc R . .
C5 C 0.32469(16) 0.2533(3) 0.83442(19) 0.0432(9) Uani 1 1 d . . .
H5 H 0.2856 0.2553 0.8424 0.052 Uiso 1 1 calc R . .
C6 C 0.35391(13) 0.3506(3) 0.81328(16) 0.0320(7) Uani 1 1 d . . .
C7 C 0.56731(13) 0.5476(3) 0.89875(16) 0.0319(7) Uani 1 1 d . . .
C8 C 0.55868(15) 0.5996(3) 0.96215(17) 0.0397(8) Uani 1 1 d . . .
C9 C 0.59463(17) 0.5843(4) 1.01740(19) 0.0504(10) Uani 1 1 d . . .
H9 H 0.5881 0.6206 1.0602 0.061 Uiso 1 1 calc R . .
C10 C 0.64011(18) 0.5140(4) 1.00664(19) 0.0528(10) Uani 1 1 d . . .
H10 H 0.6664 0.5029 1.0424 0.063 Uiso 1 1 calc R . .
C11 C 0.64823(17) 0.4587(4) 0.9441(2) 0.0524(11) Uani 1 1 d . . .
H11 H 0.6794 0.4086 0.9390 0.063 Uiso 1 1 calc R . .
C12 C 0.61255(15) 0.4741(3) 0.88916(18) 0.0416(8) Uani 1 1 d . . .
H12 H 0.6187 0.4361 0.8468 0.050 Uiso 1 1 calc R . .
C13 C 0.61647(12) 0.6514(3) 0.73124(16) 0.0294(7) Uani 1 1 d . B .
H13A H 0.6242 0.6633 0.7804 0.035 Uiso 1 1 calc R . .
H13B H 0.6456 0.6920 0.7046 0.035 Uiso 1 1 calc R . .
C14 C 0.61714(12) 0.5249(3) 0.71484(15) 0.0265(6) Uani 1 1 d . . .
C15 C 0.72129(13) 0.5046(3) 0.69515(19) 0.0412(8) Uani 1 1 d . . .
H15A H 0.7220 0.5896 0.6886 0.049 Uiso 1 1 calc R . .
H15B H 0.7406 0.4686 0.6559 0.049 Uiso 1 1 calc R . .
C16 C 0.75144(18) 0.4742(5) 0.7600(2) 0.0699(14) Uani 1 1 d . . .
H16A H 0.7340 0.5146 0.7985 0.105 Uiso 1 1 calc R . .
H16B H 0.7906 0.4977 0.7563 0.105 Uiso 1 1 calc R . .
H16C H 0.7494 0.3905 0.7675 0.105 Uiso 1 1 calc R . .
C17 C 0.55748(16) 0.7113(4) 0.6381(2) 0.0574(12) Uani 1 1 d . B .
H17A H 0.5912 0.6776 0.6168 0.069 Uiso 1 1 calc R . .
H17B H 0.5563 0.7946 0.6264 0.069 Uiso 1 1 calc R . .
C18 C 0.50659(13) 0.6524(3) 0.61001(18) 0.0397(8) Uani 1 1 d . . .
C19 C 0.5151(2) 0.7383(5) 0.4912(3) 0.0780(18) Uani 1 1 d . . .
H19A H 0.5558 0.7439 0.4989 0.094 Uiso 1 1 calc R . .
H19B H 0.5090 0.7022 0.4459 0.094 Uiso 1 1 calc R . .
C20 C 0.4913(2) 0.8515(5) 0.4916(3) 0.0833(17) Uani 1 1 d . . .
H20A H 0.4986 0.8885 0.5357 0.125 Uiso 1 1 calc R . .
H20B H 0.4510 0.8460 0.4843 0.125 Uiso 1 1 calc R . .
H20C H 0.5081 0.8979 0.4550 0.125 Uiso 1 1 calc R . .
C21 C 0.55461(15) 0.8065(3) 0.7535(3) 0.0700(16) Uani 1 1 d . B .
H21A H 0.5842 0.8606 0.7384 0.084 Uiso 1 1 calc R . .
H21B H 0.5620 0.7882 0.8021 0.084 Uiso 1 1 calc R . .
C22 C 0.5000 0.8696(7) 0.7500 0.0735(9) Uani 1 2 d S . .
H22 H 0.4985 0.9326 0.7850 0.088 Uiso 0.50 1 calc PR A -1
O1 O 0.5008(3) 0.9287(6) 0.6664(4) 0.0735(9) Uani 0.50 1 d P B -1
H1 H 0.4762 0.9801 0.6632 0.110 Uiso 0.50 1 calc PR B -1
N1 N 0.42860(10) 0.4608(2) 0.78291(12) 0.0248(5) Uani 1 1 d . . .
N2 N 0.52569(10) 0.5828(2) 0.85363(13) 0.0304(6) Uani 1 1 d . . .
N3 N 0.66304(10) 0.4642(2) 0.69727(14) 0.0313(6) Uani 1 1 d . . .
N4 N 0.56100(10) 0.6981(2) 0.71388(15) 0.0332(6) Uani 1 1 d . . .
N5 N 0.48963(13) 0.6650(3) 0.54490(16) 0.0485(8) Uani 1 1 d . . .
Fe1 Fe 0.5000 0.55755(5) 0.7500 0.02235(18) Uani 1 2 d S . .
C23A C 0.3962(6) 1.0429(11) 0.6392(8) 0.0735(9) Uani 0.452(6) 1 d PD C 1
C24A C 0.3559(6) 1.1427(10) 0.6387(8) 0.0735(9) Uani 0.452(6) 1 d PD C 1
H24A H 0.3481 1.1668 0.6857 0.110 Uiso 0.452(6) 1 calc PR C 1
H24B H 0.3210 1.1186 0.6167 0.110 Uiso 0.452(6) 1 calc PR C 1
H24C H 0.3721 1.2076 0.6133 0.110 Uiso 0.452(6) 1 calc PR C 1
N7A N 0.4315(4) 0.9973(9) 0.6364(5) 0.0735(9) Uani 0.452(6) 1 d P C 1
C23B C 0.3679(5) 1.1079(10) 0.6360(7) 0.0735(9) Uani 0.548(6) 1 d PD C 2
C24B C 0.3173(4) 1.1686(8) 0.6177(6) 0.0735(9) Uani 0.548(6) 1 d PD C 2
H24D H 0.3035 1.2117 0.6573 0.110 Uiso 0.548(6) 1 calc PR C 2
H24E H 0.2890 1.1126 0.6030 0.110 Uiso 0.548(6) 1 calc PR C 2
H24F H 0.3251 1.2225 0.5803 0.110 Uiso 0.548(6) 1 calc PR C 2
N7B N 0.4071(4) 1.0790(8) 0.6475(6) 0.0735(9) Uani 0.548(6) 1 d P C 2
C25A C 0.6871(4) 0.1951(10) 0.4190(5) 0.0548(17) Uani 0.610(14) 1 d PD D 1
C26A C 0.6909(5) 0.1491(11) 0.4862(5) 0.0548(17) Uani 0.610(14) 1 d PD D 1
H26D H 0.7179 0.0856 0.4868 0.082 Uiso 0.610(14) 1 calc PR D 1
H26E H 0.6543 0.1201 0.5004 0.082 Uiso 0.610(14) 1 calc PR D 1
H26F H 0.7030 0.2100 0.5177 0.082 Uiso 0.610(14) 1 calc PR D 1
N6A N 0.6858(5) 0.2322(11) 0.3643(5) 0.079(3) Uani 0.610(14) 1 d PD D 1
C25B C 0.7002(7) 0.2308(15) 0.4087(8) 0.0548(17) Uani 0.390(14) 1 d PD D 2
C26B C 0.6885(8) 0.1789(16) 0.4732(9) 0.0548(17) Uani 0.390(14) 1 d PD D 2
H26A H 0.6789 0.0972 0.4666 0.082 Uiso 0.390(14) 1 calc PR D 2
H26B H 0.6571 0.2190 0.4947 0.082 Uiso 0.390(14) 1 calc PR D 2
H26C H 0.7214 0.1847 0.5027 0.082 Uiso 0.390(14) 1 calc PR D 2
N6B N 0.7103(8) 0.2759(18) 0.3587(7) 0.079(3) Uani 0.390(14) 1 d PD D 2
B1 B 0.31937(16) 0.1636(4) 0.4303(2) 0.0393(9) Uani 1 1 d . . .
F1 F 0.30907(14) 0.2802(2) 0.42794(18) 0.0905(11) Uani 1 1 d . E .
F2 F 0.33078(11) 0.1319(2) 0.36386(13) 0.0649(7) Uani 1 1 d . E .
F3A F 0.3605(5) 0.166(3) 0.4782(8) 0.057(5) Uani 0.53(5) 1 d P E 1
F3B F 0.3688(5) 0.110(3) 0.4581(14) 0.063(5) Uani 0.47(5) 1 d P E 2
F4 F 0.27318(9) 0.1047(2) 0.45341(12) 0.0571(6) Uani 1 1 d . E .

loop_
_atom_site_aniso_label
_atom_site_aniso_U_11
_atom_site_aniso_U_22
_atom_site_aniso_U_33
_atom_site_aniso_U_23
_atom_site_aniso_U_13
_atom_site_aniso_U_12
C1 0.0324(16) 0.0288(16) 0.0204(13) 0.0001(12) 0.0025(12) -0.0041(13)
C2 0.0411(18) 0.0296(16) 0.0243(14) -0.0005(12) 0.0028(13) -0.0002(14)
C3 0.060(2) 0.0276(17) 0.0361(18) -0.0011(14) 0.0061(16) -0.0007(16)
C4 0.057(2) 0.036(2) 0.048(2) -0.0002(16) 0.0135(18) -0.0180(17)
C5 0.043(2) 0.041(2) 0.046(2) -0.0012(16) 0.0120(16) -0.0125(16)
C6 0.0313(16) 0.0368(18) 0.0278(15) -0.0007(13) 0.0041(12) -0.0053(14)
C7 0.0283(16) 0.0381(18) 0.0291(16) -0.0039(13) -0.0051(12) 0.0073(13)
C8 0.0363(18) 0.050(2) 0.0330(17) -0.0113(15) -0.0044(14) 0.0086(16)
C9 0.053(2) 0.067(3) 0.0313(18) -0.0130(18) -0.0109(16) 0.012(2)
C10 0.061(3) 0.060(3) 0.037(2) -0.0031(18) -0.0226(18) 0.019(2)
C11 0.052(2) 0.059(3) 0.046(2) -0.0064(18) -0.0192(18) 0.030(2)
C12 0.045(2) 0.045(2) 0.0351(18) -0.0075(15) -0.0102(15) 0.0184(16)
C13 0.0180(14) 0.0343(17) 0.0359(16) -0.0064(13) -0.0021(12) -0.0024(12)
C14 0.0213(14) 0.0341(16) 0.0239(14) -0.0031(12) 0.0014(11) -0.0003(12)
C15 0.0212(15) 0.050(2) 0.052(2) -0.0024(17) 0.0063(14) 0.0029(15)
C16 0.0300(19) 0.122(4) 0.058(3) -0.006(3) -0.0058(19) -0.011(2)
C17 0.035(2) 0.072(3) 0.065(3) 0.039(2) -0.0220(18) -0.0288(19)
C18 0.0272(16) 0.050(2) 0.0417(19) 0.0201(16) -0.0076(14) -0.0107(15)
C19 0.057(3) 0.099(4) 0.077(3) 0.064(3) -0.029(2) -0.039(3)
C20 0.088(4) 0.083(4) 0.079(4) 0.033(3) -0.010(3) -0.022(3)
C21 0.0243(18) 0.0271(19) 0.159(5) -0.023(2) 0.009(2) -0.0063(15)
C22 0.061(2) 0.062(2) 0.097(2) 0.000 0.0132(18) 0.000
O1 0.061(2) 0.062(2) 0.097(2) 0.000 0.0132(18) 0.000
N1 0.0231(12) 0.0288(13) 0.0225(12) 0.0033(10) 0.0009(9) 0.0000(10)
N2 0.0244(13) 0.0359(14) 0.0310(13) -0.0089(11) -0.0044(11) 0.0084(11)
N3 0.0235(13) 0.0363(15) 0.0342(14) -0.0006(11) 0.0042(11) 0.0028(11)
N4 0.0208(13) 0.0284(14) 0.0503(16) 0.0022(12) -0.0061(11) -0.0035(11)
N5 0.0366(16) 0.068(2) 0.0413(17) 0.0262(16) -0.0061(13) -0.0185(15)
Fe1 0.0175(3) 0.0238(3) 0.0258(3) 0.000 -0.0031(2) 0.000
C23A 0.061(2) 0.062(2) 0.097(2) 0.000 0.0132(18) 0.000
C24A 0.061(2) 0.062(2) 0.097(2) 0.000 0.0132(18) 0.000
N7A 0.061(2) 0.062(2) 0.097(2) 0.000 0.0132(18) 0.000
C23B 0.061(2) 0.062(2) 0.097(2) 0.000 0.0132(18) 0.000
C24B 0.061(2) 0.062(2) 0.097(2) 0.000 0.0132(18) 0.000
N7B 0.061(2) 0.062(2) 0.097(2) 0.000 0.0132(18) 0.000
C25A 0.058(3) 0.057(5) 0.050(3) 0.006(3) -0.012(2) 0.016(2)
C26A 0.058(3) 0.057(5) 0.050(3) 0.006(3) -0.012(2) 0.016(2)
N6A 0.089(8) 0.095(8) 0.051(3) 0.005(4) -0.014(5) 0.022(5)
C25B 0.058(3) 0.057(5) 0.050(3) 0.006(3) -0.012(2) 0.016(2)
C26B 0.058(3) 0.057(5) 0.050(3) 0.006(3) -0.012(2) 0.016(2)
N6B 0.089(8) 0.095(8) 0.051(3) 0.005(4) -0.014(5) 0.022(5)
B1 0.0296(19) 0.038(2) 0.050(2) 0.0022(18) -0.0033(16) -0.0130(16)
F1 0.100(2) 0.0441(15) 0.127(3) -0.0245(16) 0.052(2) -0.0193(15)
F2 0.0640(15) 0.0608(15) 0.0698(16) -0.0245(13) 0.0218(13) -0.0309(12)
F3A 0.033(3) 0.085(11) 0.053(5) 0.021(6) -0.012(3) -0.016(5)
F3B 0.040(3) 0.075(11) 0.074(7) 0.022(8) -0.008(4) -0.011(5)
F4 0.0403(12) 0.0689(15) 0.0620(14) 0.0080(12) 0.0050(10) -0.0242(11)

loop_
_atom_type_symbol
_atom_type_description
_atom_type_scat_dispersion_real
_atom_type_scat_dispersion_imag
_atom_type_scat_source
C C 0.0033 0.0016 'International Tables Vol C Tables 4.2.6.8 and 6.1.1.4'
H H 0.0000 0.0000 'International Tables Vol C Tables 4.2.6.8 and 6.1.1.4'
N N 0.0061 0.0033 'International Tables Vol C Tables 4.2.6.8 and 6.1.1.4'
O O 0.0106 0.0060 'International Tables Vol C Tables 4.2.6.8 and 6.1.1.4'
B B 0.0013 0.0007 'International Tables Vol C Tables 4.2.6.8 and 6.1.1.4'
F F 0.0171 0.0103 'International Tables Vol C Tables 4.2.6.8 and 6.1.1.4'
Fe Fe 0.3463 0.8444 'International Tables Vol C Tables 4.2.6.8 and 6.1.1.4'

loop_
_geom_angle_atom_site_label_1
_geom_angle_atom_site_label_2
_geom_angle_atom_site_label_3
_geom_angle
_geom_angle_site_symmetry_1
_geom_angle_site_symmetry_3
C2 C1 N1 130.9(3) . .
C2 C1 C6 120.1(3) . .
N1 C1 C6 108.9(3) . .
C3 C2 C1 117.3(3) . .
C3 C2 H2 121.4 . .
C1 C2 H2 121.4 . .
C2 C3 C4 121.5(3) . .
C2 C3 H3 119.2 . .
C4 C3 H3 119.2 . .
C5 C4 C3 121.9(3) . .
C5 C4 H4 119.0 . .
C3 C4 H4 119.0 . .
C4 C5 C6 116.4(3) . .
C4 C5 H5 121.8 . .
C6 C5 H5 121.8 . .
C5 C6 N3 131.5(3) . 3_656
C5 C6 C1 122.7(3) . .
N3 C6 C1 105.7(3) 3_656 .
C12 C7 N2 130.6(3) . .
C12 C7 C8 119.9(3) . .
N2 C7 C8 109.4(3) . .
N5 C8 C9 131.4(3) 3_656 .
N5 C8 C7 105.6(3) 3_656 .
C9 C8 C7 123.0(3) . .
C10 C9 C8 116.5(3) . .
C10 C9 H9 121.8 . .
C8 C9 H9 121.8 . .
C9 C10 C11 121.0(3) . .
C9 C10 H10 119.5 . .
C11 C10 H10 119.5 . .
C12 C11 C10 122.5(3) . .
C12 C11 H11 118.8 . .
C10 C11 H11 118.8 . .
C11 C12 C7 117.1(3) . .
C11 C12 H12 121.5 . .
C7 C12 H12 121.5 . .
N4 C13 C14 108.5(2) . .
N4 C13 H13A 110.0 . .
C14 C13 H13A 110.0 . .
N4 C13 H13B 110.0 . .
C14 C13 H13B 110.0 . .
H13A C13 H13B 108.4 . .
N1 C14 N3 113.2(3) 3_656 .
N1 C14 C13 122.0(3) 3_656 .
N3 C14 C13 124.8(3) . .
N3 C15 C16 111.0(3) . .
N3 C15 H15A 109.4 . .
C16 C15 H15A 109.4 . .
N3 C15 H15B 109.4 . .
C16 C15 H15B 109.4 . .
H15A C15 H15B 108.0 . .
C15 C16 H16A 109.5 . .
C15 C16 H16B 109.5 . .
H16A C16 H16B 109.5 . .
C15 C16 H16C 109.5 . .
H16A C16 H16C 109.5 . .
H16B C16 H16C 109.5 . .
N4 C17 C18 111.3(3) . .
N4 C17 H17A 109.4 . .
C18 C17 H17A 109.4 . .
N4 C17 H17B 109.4 . .
C18 C17 H17B 109.4 . .
H17A C17 H17B 108.0 . .
N2 C18 N5 113.5(3) 3_656 .
N2 C18 C17 123.6(3) 3_656 .
N5 C18 C17 122.9(3) . .
C20 C19 N5 110.8(5) . .
C20 C19 H19A 109.5 . .
N5 C19 H19A 109.5 . .
C20 C19 H19B 109.5 . .
N5 C19 H19B 109.5 . .
H19A C19 H19B 108.1 . .
C19 C20 H20A 109.5 . .
C19 C20 H20B 109.5 . .
H20A C20 H20B 109.5 . .
C19 C20 H20C 109.5 . .
H20A C20 H20C 109.5 . .
H20B C20 H20C 109.5 . .
N4 C21 C22 118.5(4) . .
N4 C21 H21A 107.7 . .
C22 C21 H21A 107.7 . .
N4 C21 H21B 107.7 . .
C22 C21 H21B 107.7 . .
H21A C21 H21B 107.1 . .
C21 C22 C21 121.8(6) 3_656 .
C21 C22 O1 102.7(3) 3_656 3_656
C21 C22 O1 98.9(3) . 3_656
C21 C22 O1 98.9(3) 3_656 .
C21 C22 O1 102.7(3) . .
O1 C22 O1 134.8(7) 3_656 .
C21 C22 H22 110.7 3_656 .
C21 C22 H22 110.7 . .
O1 C22 H22 24.1 3_656 .
O1 C22 H22 110.7 . .
C22 O1 H1 109.5 . .
C14 N1 C1 105.3(2) 3_656 .
C14 N1 Fe1 112.32(19) 3_656 .
C1 N1 Fe1 142.3(2) . .
C18 N2 C7 104.8(3) 3_656 .
C18 N2 Fe1 115.1(2) 3_656 .
C7 N2 Fe1 140.1(2) . .
C14 N3 C6 106.9(3) . 3_656
C14 N3 C15 128.0(3) . .
C6 N3 C15 124.9(3) 3_656 .
C13 N4 C21 106.3(3) . .
C13 N4 C17 108.5(3) . .
C21 N4 C17 115.3(4) . .
C13 N4 Fe1 104.19(19) . .
C21 N4 Fe1 111.8(2) . .
C17 N4 Fe1 110.0(2) . .
C18 N5 C8 106.7(3) . 3_656
C18 N5 C19 127.6(3) . .
C8 N5 C19 125.7(3) 3_656 .
N2 Fe1 N2 164.33(15) 3_656 .
N2 Fe1 N1 90.92(10) 3_656 3_656
N2 Fe1 N1 97.25(9) . 3_656
N2 Fe1 N1 97.25(9) 3_656 .
N2 Fe1 N1 90.91(10) . .
N1 Fe1 N1 117.15(13) 3_656 .
N2 Fe1 N4 78.18(10) 3_656 .
N2 Fe1 N4 90.70(10) . .
N1 Fe1 N4 76.55(9) 3_656 .
N1 Fe1 N4 165.85(9) . .
N2 Fe1 N4 90.70(10) 3_656 3_656
N2 Fe1 N4 78.18(10) . 3_656
N1 Fe1 N4 165.85(10) 3_656 3_656
N1 Fe1 N4 76.55(9) . 3_656
N4 Fe1 N4 90.04(14) . 3_656
N7A C23A C24A 161.6(15) . .
N7B C23B C24B 169.7(14) . .
C23B C24B H24D 109.5 . .
C23B C24B H24E 109.5 . .
H24D C24B H24E 109.5 . .
C23B C24B H24F 109.5 . .
H24D C24B H24F 109.5 . .
H24E C24B H24F 109.5 . .
N6A C25A C26A 177.8(11) . .
N6B C25B C26B 177.2(17) . .
C25B C26B H26A 109.5 . .
C25B C26B H26B 109.5 . .
H26A C26B H26B 109.5 . .
C25B C26B H26C 109.5 . .
H26A C26B H26C 109.5 . .
H26B C26B H26C 109.5 . .
F3A B1 F1 97.7(14) . .
F3A B1 F4 111.5(4) . .
F1 B1 F4 110.6(3) . .
F3A B1 F2 120.8(12) . .
F1 B1 F2 105.3(3) . .
F4 B1 F2 109.7(3) . .
F3A B1 F3B 32.3(3) . .
F1 B1 F3B 125.6(13) . .
F4 B1 F3B 109.0(5) . .
F2 B1 F3B 94.5(15) . .

loop_
_geom_bond_atom_site_label_1
_geom_bond_atom_site_label_2
_geom_bond_distance
_geom_bond_site_symmetry_2
C1 C2 1.395(4) .
C1 N1 1.395(4) .
C1 C6 1.403(4) .
C2 C3 1.381(5) .
C2 H2 0.9500 .
C3 C4 1.407(5) .
C3 H3 0.9500 .
C4 C5 1.370(6) .
C4 H4 0.9500 .
C5 C6 1.388(5) .
C5 H5 0.9500 .
C6 N3 1.390(4) 3_656
C7 C12 1.390(4) .
C7 N2 1.393(4) .
C7 C8 1.394(4) .
C8 N5 1.390(4) 3_656
C8 C9 1.394(5) .
C9 C10 1.377(6) .
C9 H9 0.9500 .
C10 C11 1.394(5) .
C10 H10 0.9500 .
C11 C12 1.386(5) .
C11 H11 0.9500 .
C12 H12 0.9500 .
C13 N4 1.475(4) .
C13 C14 1.497(4) .
C13 H13A 0.9900 .
C13 H13B 0.9900 .
C14 N1 1.324(4) 3_656
C14 N3 1.350(4) .
C15 N3 1.473(4) .
C15 C16 1.503(6) .
C15 H15A 0.9900 .
C15 H15B 0.9900 .
C16 H16A 0.9800 .
C16 H16B 0.9800 .
C16 H16C 0.9800 .
C17 N4 1.494(5) .
C17 C18 1.501(5) .
C17 H17A 0.9900 .
C17 H17B 0.9900 .
C18 N2 1.324(4) 3_656
C18 N5 1.346(5) .
C19 C20 1.426(8) .
C19 N5 1.482(5) .
C19 H19A 0.9900 .
C19 H19B 0.9900 .
C20 H20A 0.9800 .
C20 H20B 0.9800 .
C20 H20C 0.9800 .
C21 N4 1.482(5) .
C21 C22 1.501(5) .
C21 H21A 0.9900 .
C21 H21B 0.9900 .
C22 C21 1.501(5) 3_656
C22 O1 1.774(8) 3_656
C22 O1 1.774(8) .
C22 H22 1.0000 .
O1 H1 0.8400 .
N1 C14 1.324(4) 3_656
N1 Fe1 2.144(2) .
N2 C18 1.324(4) 3_656
N2 Fe1 2.141(2) .
N3 C6 1.390(4) 3_656
N4 Fe1 2.297(3) .
N5 C8 1.390(4) 3_656
Fe1 N2 2.141(2) 3_656
Fe1 N1 2.144(2) 3_656
Fe1 N4 2.297(3) 3_656
C23A N7A 0.998(14) .
C23A C24A 1.505(15) .
C24A H24A 0.9800 .
C24A H24B 0.9800 .
C24A H24C 0.9800 .
C23B N7B 1.021(13) .
C23B C24B 1.447(13) .
C24B H24D 0.9800 .
C24B H24E 0.9800 .
C24B H24F 0.9800 .
C25A N6A 1.153(10) .
C25A C26A 1.422(9) .
C26A H26D 0.9800 .
C26A H26E 0.9800 .
C26A H26F 0.9800 .
C25B N6B 1.135(14) .
C25B C26B 1.427(14) .
C26B H26A 0.9800 .
C26B H26B 0.9800 .
C26B H26C 0.9800 .
B1 F3A 1.360(8) .
B1 F1 1.371(5) .
B1 F4 1.376(4) .
B1 F2 1.380(5) .
B1 F3B 1.444(15) .
